data_7024176
loop_
_publ_author_name
'Lindsj\"o, Martin'
'Fischer, Andreas'
'Kloo, Lars'

_publ_section_title
;
 Dimorphic (Ba[GaCl(4)](2))(3).2C(6)H(6): a case of coordination extremes.
;
_journal_issue 6
_journal_name_full 'Dalton transactions (Cambridge, England : 2003)'
_journal_page_first 1467
_journal_page_last 1469
_journal_paper_doi 10.1039/b912154b
_journal_volume 39
_journal_year 2010
_chemical_compound_source 'Local laboratory'
_chemical_formula_moiety 'Ba Cl8 Ga2, 4/3(C6 H6)'
_chemical_formula_sum 'C8 H8 Ba Cl8 Ga2'
_chemical_formula_weight 664.51
_space_group_IT_number 15
_symmetry_cell_setting monoclinic
_symmetry_space_group_name_Hall '-C 2yc'
_symmetry_space_group_name_H-M 'C 1 2/c 1'
_atom_sites_solution_primary direct
_atom_sites_solution_secondary difmap
_audit_update_record
;
2008-10-06 # Formatted by publCIF
;
_cell_angle_alpha 90.00
_cell_angle_beta 100.142(7)
_cell_angle_gamma 90.00
_cell_formula_units_Z 12
_cell_length_a 24.271(3)
_cell_length_b 14.0021(9)
_cell_length_c 19.270(3)
_cell_measurement_reflns_used 99
_cell_measurement_temperature 200(2)
_cell_measurement_theta_max 20.3
_cell_measurement_theta_min 5.4
_cell_volume 6446.5(14)
_computing_cell_refinement 'Dirax/lsq (Duisenberg & Schreurs, 1989-2000)'
_computing_data_collection Collect
_computing_data_reduction EvalCCD
_computing_structure_refinement 'SHELXL-97 (Sheldrick, 1997)'
_computing_structure_solution 'SHELXS-97 (Sheldrick, 1997)'
_diffrn_ambient_temperature 200(2)
_diffrn_measured_fraction_theta_full 0.994
_diffrn_measured_fraction_theta_max 0.994
_diffrn_measurement_device 'Bruker-Nonius KappaCCD'
_diffrn_measurement_method '\f & \w'
_diffrn_radiation_source 'fine-focus sealed tube'
_diffrn_radiation_type ' MoK\a'
_diffrn_radiation_wavelength_id all
_diffrn_reflns_av_R_equivalents 0.0870
_diffrn_reflns_av_sigmaI/netI 0.0589
_diffrn_reflns_limit_h_max 29
_diffrn_reflns_limit_h_min -31
_diffrn_reflns_limit_k_max 18
_diffrn_reflns_limit_k_min -17
_diffrn_reflns_limit_l_max 25
_diffrn_reflns_limit_l_min -23
_diffrn_reflns_number 35612
_diffrn_reflns_theta_full 27.50
_diffrn_reflns_theta_max 27.50
_diffrn_reflns_theta_min 4.51
_exptl_absorpt_coefficient_mu 5.28
_exptl_absorpt_correction_T_max 0.794
_exptl_absorpt_correction_T_min 0.447
_exptl_absorpt_correction_type numerical
_exptl_absorpt_process_details 'HABITUS (Herrendorf & B\"arnighausen, 1997)'
_exptl_crystal_colour brown
_exptl_crystal_density_diffrn 2.054
_exptl_crystal_density_method 'not measured'
_exptl_crystal_description Block
_exptl_crystal_F_000 3720.0
_exptl_crystal_size_max 0.19
_exptl_crystal_size_mid 0.18
_exptl_crystal_size_min 0.12
_refine_diff_density_max 2.174
_refine_diff_density_min -0.886
_refine_diff_density_rms 0.208
_refine_ls_extinction_method none
_refine_ls_goodness_of_fit_ref 1.085
_refine_ls_hydrogen_treatment constr
_refine_ls_matrix_type full
_refine_ls_number_parameters 258
_refine_ls_number_reflns 7365
_refine_ls_number_restraints 0
_refine_ls_restrained_S_all 1.085
_refine_ls_R_factor_all 0.0929
_refine_ls_R_factor_gt 0.0501
_refine_ls_shift/su_max <0.001
_refine_ls_shift/su_mean <0.001
_refine_ls_structure_factor_coef Fsqd
_refine_ls_weighting_details 'calc w=1/[\s^2^(Fo^2^)+(0.0436P)^2^+105.1950P] where P=(Fo^2^+2Fc^2^)/3'
_refine_ls_weighting_scheme calc
_refine_ls_wR_factor_gt 0.1091
_refine_ls_wR_factor_ref 0.1282
_reflns_number_gt 4943
_reflns_number_total 7365
_reflns_threshold_expression I>2/s(I)
_cod_data_source_file b912154b.txt
_cod_data_source_block II
_cod_depositor_comments
;

2018-09-21
Z value and formula fixed to values more according to usual
chemical conventions.                 miguel
;
_cod_original_sg_symbol_H-M 'C 2/c'
_cod_original_formula_moiety 'Ba3 Cl24 Ga6, 4(C6 H6)'
_cod_original_formula_sum 'C24 H24 Ba3 Cl24 Ga6'
_cod_original_formula_units_Z 4
_cod_original_formula_weight 1993.54
_cod_database_code 7024176

loop_
_symmetry_equiv_pos_as_xyz
'x, y, z'
'-x, y, -z+1/2'
'x+1/2, y+1/2, z'
'-x+1/2, y+1/2, -z+1/2'
'-x, -y, -z'
'x, -y, z-1/2'
'-x+1/2, -y+1/2, -z'
'x+1/2, -y+1/2, z-1/2'

loop_
_atom_site_label
_atom_site_type_symbol
_atom_site_fract_x
_atom_site_fract_y
_atom_site_fract_z
_atom_site_U_iso_or_equiv
_atom_site_adp_type
_atom_site_occupancy
_atom_site_symmetry_multiplicity
_atom_site_calc_flag
_atom_site_refinement_flags
Ba2 Ba 0.5000 -0.10587(5) 0.2500 0.02103(15) Uani 1 2 d S
Ba1 Ba 0.346910(17) 0.39184(3) 0.34391(2) 0.01991(12) Uani 1 1 d .
Ga1 Ga 0.17163(3) 0.39047(7) 0.32389(5) 0.02289(19) Uani 1 1 d .
Ga2 Ga 0.42988(4) 0.64888(6) 0.32220(5) 0.0226(2) Uani 1 1 d .
Ga3 Ga 0.43174(4) 0.13103(6) 0.33262(5) 0.0269(2) Uani 1 1 d .
Cl1 Cl 0.42693(8) 0.09516(14) 0.22168(11) 0.0297(4) Uani 1 1 d .
Cl2 Cl 0.22834(8) 0.51178(15) 0.34105(13) 0.0324(5) Uani 1 1 d .
Cl3 Cl 0.42809(8) 0.68654(14) 0.21270(11) 0.0267(4) Uani 1 1 d .
Cl4 Cl 0.10793(8) 0.39462(15) 0.38914(11) 0.0297(4) Uani 1 1 d .
Cl5 Cl 0.13095(7) 0.38739(15) 0.21439(10) 0.0265(4) Uani 1 1 d .
Cl6 Cl 0.46695(9) 0.50827(14) 0.34550(13) 0.0321(5) Uani 1 1 d .
Cl7 Cl 0.47359(8) 0.75821(14) 0.38922(12) 0.0294(5) Uani 1 1 d .
Cl8 Cl 0.46822(10) 0.27253(15) 0.35283(14) 0.0396(6) Uani 1 1 d .
Cl9 Cl 0.22824(8) 0.26961(15) 0.34832(13) 0.0323(5) Uani 1 1 d .
Cl10 Cl 0.47838(9) 0.01999(15) 0.39386(12) 0.0318(5) Uani 1 1 d .
Cl11 Cl 0.34425(8) 0.62754(14) 0.33922(12) 0.0303(5) Uani 1 1 d .
Cl12 Cl 0.34764(9) 0.15115(16) 0.35491(14) 0.0389(5) Uani 1 1 d .
C1 C 0.2750(4) 0.4372(6) 0.1840(5) 0.031(2) Uani 1 1 d .
C2 C 0.3739(4) 0.3384(6) 0.1856(5) 0.032(2) Uani 1 1 d .
C3 C 0.2767(4) 0.3404(7) 0.1852(4) 0.033(2) Uani 1 1 d .
C4 C 0.3746(4) 0.4366(7) 0.1835(5) 0.033(2) Uani 1 1 d .
C5 C 0.3251(4) 0.4850(6) 0.1811(5) 0.034(2) Uani 1 1 d .
C6 C 0.3255(4) 0.2885(6) 0.1879(5) 0.034(2) Uani 1 1 d .
C7 C 0.0772(4) 0.0948(8) 0.4975(5) 0.045(3) Uani 1 1 d .
C8 C 0.1913(5) 0.0963(10) 0.5000(5) 0.053(3) Uani 1 1 d .
C9 C 0.1050(5) 0.1806(8) 0.4951(5) 0.048(3) Uani 1 1 d .
C10 C 0.1614(5) 0.1809(9) 0.4963(5) 0.050(3) Uani 1 1 d .
C11 C 0.1066(5) 0.0108(8) 0.5010(5) 0.051(3) Uani 1 1 d .
C12 C 0.1632(6) 0.0118(9) 0.5008(6) 0.058(3) Uani 1 1 d .
H1 H 0.2419 0.4705 0.1844 0.038 Uiso 1 1 d R
H2 H 0.4069 0.3048 0.1853 0.038 Uiso 1 1 d R
H3 H 0.2434 0.3074 0.1846 0.039 Uiso 1 1 d R
H4 H 0.4080 0.4694 0.1839 0.040 Uiso 1 1 d R
H5 H 0.3248 0.5512 0.1771 0.041 Uiso 1 1 d R
H6 H 0.3257 0.2223 0.1918 0.041 Uiso 1 1 d R
H7 H 0.0389 0.0946 0.4970 0.054 Uiso 1 1 d R
H8 H 0.2297 0.0973 0.5007 0.064 Uiso 1 1 d R
H9 H 0.0851 0.2377 0.4919 0.058 Uiso 1 1 d R
H10 H 0.1798 0.2389 0.4948 0.060 Uiso 1 1 d R
H11 H 0.0879 -0.0469 0.5027 0.061 Uiso 1 1 d R
H12 H 0.1831 -0.0453 0.5035 0.070 Uiso 1 1 d R

loop_
_atom_site_aniso_label
_atom_site_aniso_U_11
_atom_site_aniso_U_22
_atom_site_aniso_U_33
_atom_site_aniso_U_23
_atom_site_aniso_U_13
_atom_site_aniso_U_12
Ba2 0.0157(3) 0.0161(3) 0.0314(4) 0.000 0.0046(2) 0.000
Ba1 0.0193(2) 0.0198(2) 0.0205(2) 0.00056(19) 0.00326(16) 0.00008(19)
Ga1 0.0139(4) 0.0244(4) 0.0301(5) 0.0000(4) 0.0031(3) 0.0006(4)
Ga2 0.0210(4) 0.0171(4) 0.0302(5) 0.0024(4) 0.0056(4) -0.0033(3)
Ga3 0.0253(5) 0.0175(4) 0.0386(6) -0.0025(4) 0.0075(4) 0.0055(3)
Cl1 0.0303(10) 0.0236(10) 0.0359(11) -0.0026(8) 0.0079(8) 0.0042(8)
Cl2 0.0220(10) 0.0271(10) 0.0471(14) -0.0059(9) 0.0035(9) -0.0054(8)
Cl3 0.0256(9) 0.0261(10) 0.0295(11) 0.0020(8) 0.0072(8) -0.0018(8)
Cl4 0.0253(9) 0.0312(10) 0.0348(11) 0.0042(9) 0.0116(8) 0.0031(9)
Cl5 0.0208(8) 0.0285(9) 0.0291(10) -0.0006(8) 0.0014(7) -0.0015(8)
Cl6 0.0297(11) 0.0181(9) 0.0490(14) 0.0056(9) 0.0081(9) 0.0013(8)
Cl7 0.0275(10) 0.0236(9) 0.0349(12) -0.0032(8) -0.0005(9) -0.0008(8)
Cl8 0.0393(12) 0.0204(10) 0.0591(16) -0.0070(10) 0.0087(11) -0.0005(9)
Cl9 0.0214(10) 0.0305(11) 0.0452(14) 0.0047(9) 0.0062(9) 0.0075(8)
Cl10 0.0307(11) 0.0267(10) 0.0371(13) 0.0034(9) 0.0033(9) 0.0064(8)
Cl11 0.0241(9) 0.0262(10) 0.0433(13) 0.0011(8) 0.0131(9) -0.0031(8)
Cl12 0.0284(11) 0.0337(11) 0.0578(16) -0.0025(11) 0.0161(10) 0.0075(9)
C1 0.031(5) 0.037(5) 0.023(5) -0.002(4) -0.003(4) 0.007(4)
C2 0.036(5) 0.032(5) 0.030(5) -0.001(4) 0.012(4) 0.012(4)
C3 0.028(4) 0.049(6) 0.019(4) -0.008(4) 0.000(3) -0.009(4)
C4 0.024(4) 0.052(6) 0.026(5) 0.006(4) 0.011(4) -0.005(4)
C5 0.052(6) 0.027(4) 0.024(5) 0.000(4) 0.005(4) 0.000(4)
C6 0.047(6) 0.025(4) 0.028(5) -0.005(4) 0.002(4) 0.000(4)
C7 0.039(5) 0.063(7) 0.029(5) 0.012(5) -0.006(4) -0.006(5)
C8 0.048(6) 0.082(9) 0.031(6) 0.005(6) 0.012(5) 0.007(6)
C9 0.060(7) 0.056(7) 0.025(5) 0.014(5) -0.002(5) 0.010(6)
C10 0.055(7) 0.060(7) 0.034(6) 0.011(5) 0.006(5) -0.016(6)
C11 0.064(7) 0.049(6) 0.033(6) -0.003(5) -0.008(5) -0.016(6)
C12 0.087(9) 0.057(7) 0.028(6) -0.007(5) 0.004(6) 0.020(7)

loop_
_atom_type_symbol
_atom_type_description
_atom_type_scat_dispersion_real
_atom_type_scat_dispersion_imag
_atom_type_scat_source
C C 0.0033 0.0016 'International Tables Vol C Tables 4.2.6.8 and 6.1.1.4'
H H 0.0000 0.0000 'International Tables Vol C Tables 4.2.6.8 and 6.1.1.4'
Ba Ba -0.3244 2.2819 'International Tables Vol C Tables 4.2.6.8 and 6.1.1.4'
Ga Ga 0.2307 1.6083 'International Tables Vol C Tables 4.2.6.8 and 6.1.1.4'
Cl Cl 0.1484 0.1585 'International Tables Vol C Tables 4.2.6.8 and 6.1.1.4'

loop_
_diffrn_radiation_wavelength
0.71073

loop_
_geom_angle_atom_site_label_1
_geom_angle_atom_site_label_2
_geom_angle_atom_site_label_3
_geom_angle
_geom_angle_site_symmetry_1
_geom_angle_site_symmetry_3
Cl1 Ba2 Cl1 64.07(7) . 2_655
Cl1 Ba2 Cl5 119.08(5) . 3_545
Cl1 Ba2 Cl5 63.99(5) 2_655 3_545
Cl1 Ba2 Cl5 63.99(5) . 4_545
Cl1 Ba2 Cl5 119.08(5) 2_655 4_545
Cl5 Ba2 Cl5 176.79(7) 3_545 4_545
Cl1 Ba2 Cl3 116.77(5) . 1_545
Cl1 Ba2 Cl3 176.84(5) 2_655 1_545
Cl5 Ba2 Cl3 113.60(5) 3_545 1_545
Cl5 Ba2 Cl3 63.37(5) 4_545 1_545
Cl1 Ba2 Cl3 176.84(5) . 2_645
Cl1 Ba2 Cl3 116.76(5) 2_655 2_645
Cl5 Ba2 Cl3 63.36(5) 3_545 2_645
Cl5 Ba2 Cl3 113.60(5) 4_545 2_645
Cl3 Ba2 Cl3 62.58(7) 1_545 2_645
Cl1 Ba2 Cl4 63.51(5) . 4_545
Cl1 Ba2 Cl4 116.27(5) 2_655 4_545
Cl5 Ba2 Cl4 117.55(5) 3_545 4_545
Cl5 Ba2 Cl4 62.45(5) 4_545 4_545
Cl3 Ba2 Cl4 62.62(5) 1_545 4_545
Cl3 Ba2 Cl4 117.61(5) 2_645 4_545
Cl1 Ba2 Cl4 116.27(5) . 3_545
Cl1 Ba2 Cl4 63.51(5) 2_655 3_545
Cl5 Ba2 Cl4 62.45(5) 3_545 3_545
Cl5 Ba2 Cl4 117.55(5) 4_545 3_545
Cl3 Ba2 Cl4 117.61(5) 1_545 3_545
Cl3 Ba2 Cl4 62.61(5) 2_645 3_545
Cl4 Ba2 Cl4 179.76(8) 4_545 3_545
Cl1 Ba2 Cl10 62.63(5) . .
Cl1 Ba2 Cl10 65.26(5) 2_655 .
Cl5 Ba2 Cl10 117.83(5) 3_545 .
Cl5 Ba2 Cl10 64.04(5) 4_545 .
Cl3 Ba2 Cl10 117.89(5) 1_545 .
Cl3 Ba2 Cl10 114.67(5) 2_645 .
Cl4 Ba2 Cl10 115.67(5) 4_545 .
Cl4 Ba2 Cl10 64.20(5) 3_545 .
Cl1 Ba2 Cl10 65.26(5) . 2_655
Cl1 Ba2 Cl10 62.64(5) 2_655 2_655
Cl5 Ba2 Cl10 64.04(5) 3_545 2_655
Cl5 Ba2 Cl10 117.83(5) 4_545 2_655
Cl3 Ba2 Cl10 114.67(5) 1_545 2_655
Cl3 Ba2 Cl10 117.89(5) 2_645 2_655
Cl4 Ba2 Cl10 64.20(5) 4_545 2_655
Cl4 Ba2 Cl10 115.67(5) 3_545 2_655
Cl10 Ba2 Cl10 117.61(7) . 2_655
Cl1 Ba2 Cl7 115.45(5) . 1_545
Cl1 Ba2 Cl7 120.54(5) 2_655 1_545
Cl5 Ba2 Cl7 117.09(5) 3_545 1_545
Cl5 Ba2 Cl7 60.90(5) 4_545 1_545
Cl3 Ba2 Cl7 62.16(5) 1_545 1_545
Cl3 Ba2 Cl7 61.42(5) 2_645 1_545
Cl4 Ba2 Cl7 113.10(5) 4_545 1_545
Cl4 Ba2 Cl7 67.04(5) 3_545 1_545
Cl10 Ba2 Cl7 64.82(5) . 1_545
Cl10 Ba2 Cl7 176.81(5) 2_655 1_545
Cl1 Ba2 Cl7 120.54(5) . 2_645
Cl1 Ba2 Cl7 115.45(5) 2_655 2_645
Cl5 Ba2 Cl7 60.90(5) 3_545 2_645
Cl5 Ba2 Cl7 117.09(5) 4_545 2_645
Cl3 Ba2 Cl7 61.42(5) 1_545 2_645
Cl3 Ba2 Cl7 62.16(5) 2_645 2_645
Cl4 Ba2 Cl7 67.04(5) 4_545 2_645
Cl4 Ba2 Cl7 113.10(5) 3_545 2_645
Cl10 Ba2 Cl7 176.81(5) . 2_645
Cl10 Ba2 Cl7 64.82(5) 2_655 2_645
Cl7 Ba2 Cl7 112.83(7) 1_545 2_645
C9 Ba1 C10 24.0(3) 7_556 7_556
C9 Ba1 C7 24.3(3) 7_556 7_556
C10 Ba1 C7 42.4(3) 7_556 7_556
C9 Ba1 C6 134.5(3) 7_556 .
C10 Ba1 C6 133.9(3) 7_556 .
C7 Ba1 C6 147.9(3) 7_556 .
C9 Ba1 C11 42.4(3) 7_556 7_556
C10 Ba1 C11 49.1(3) 7_556 7_556
C7 Ba1 C11 24.1(3) 7_556 7_556
C6 Ba1 C11 169.2(3) . 7_556
C9 Ba1 Cl11 109.7(2) 7_556 .
C10 Ba1 Cl11 109.4(2) 7_556 .
C7 Ba1 Cl11 88.5(2) 7_556 .
C6 Ba1 Cl11 114.52(17) . .
C11 Ba1 Cl11 67.3(2) 7_556 .
C9 Ba1 C8 42.6(3) 7_556 7_556
C10 Ba1 C8 24.3(3) 7_556 7_556
C7 Ba1 C8 49.5(3) 7_556 7_556
C6 Ba1 C8 145.9(3) . 7_556
C11 Ba1 C8 42.3(3) 7_556 7_556
Cl11 Ba1 C8 88.1(2) . 7_556
C9 Ba1 C3 147.9(3) 7_556 .
C10 Ba1 C3 133.9(3) 7_556 .
C7 Ba1 C3 170.4(3) 7_556 .
C6 Ba1 C3 24.2(2) . .
C11 Ba1 C3 165.1(3) 7_556 .
Cl11 Ba1 C3 100.83(18) . .
C8 Ba1 C3 132.2(3) 7_556 .
C9 Ba1 C2 134.9(3) 7_556 .
C10 Ba1 C2 147.9(3) 7_556 .
C7 Ba1 C2 134.4(3) 7_556 .
C6 Ba1 C2 24.0(2) . .
C11 Ba1 C2 146.7(3) 7_556 .
Cl11 Ba1 C2 101.92(16) . .
C8 Ba1 C2 168.9(3) 7_556 .
C3 Ba1 C2 41.7(2) . .
C9 Ba1 Cl2 109.6(2) 7_556 .
C10 Ba1 Cl2 88.6(2) 7_556 .
C7 Ba1 Cl2 109.2(2) 7_556 .
C6 Ba1 Cl2 102.13(17) . .
C11 Ba1 Cl2 87.9(2) 7_556 .
Cl11 Ba1 Cl2 58.79(5) . .
C8 Ba1 Cl2 67.0(2) 7_556 .
C3 Ba1 Cl2 77.94(17) . .
C2 Ba1 Cl2 114.18(16) . .
C9 Ba1 C1 168.0(3) 7_556 .
C10 Ba1 C1 145.1(3) 7_556 .
C7 Ba1 C1 165.6(3) 7_556 .
C6 Ba1 C1 42.7(2) . .
C11 Ba1 C1 143.2(3) 7_556 .
Cl11 Ba1 C1 77.23(16) . .
C8 Ba1 C1 130.4(3) 7_556 .
C3 Ba1 C1 23.6(2) . .
C2 Ba1 C1 49.3(2) . .
Cl2 Ba1 C1 64.92(17) . .
C9 Ba1 C12 49.1(3) 7_556 7_556
C10 Ba1 C12 42.0(3) 7_556 7_556
C7 Ba1 C12 42.2(3) 7_556 7_556
C6 Ba1 C12 166.7(3) . 7_556
C11 Ba1 C12 23.9(3) 7_556 7_556
Cl11 Ba1 C12 67.4(2) . 7_556
C8 Ba1 C12 23.8(3) 7_556 7_556
C3 Ba1 C12 144.2(3) . 7_556
C2 Ba1 C12 167.3(3) . 7_556
Cl2 Ba1 C12 67.0(2) . 7_556
C1 Ba1 C12 130.2(3) . 7_556
Cl4 Ga1 Cl5 108.51(8) . .
Cl4 Ga1 Cl2 112.93(9) . .
Cl5 Ga1 Cl2 109.35(9) . .
Cl4 Ga1 Cl9 112.59(9) . .
Cl5 Ga1 Cl9 110.91(9) . .
Cl2 Ga1 Cl9 102.45(8) . .
Cl7 Ga2 Cl3 109.48(9) . .
Cl7 Ga2 Cl6 112.10(9) . .
Cl3 Ga2 Cl6 110.93(9) . .
Cl7 Ga2 Cl11 112.86(9) . .
Cl3 Ga2 Cl11 108.86(9) . .
Cl6 Ga2 Cl11 102.42(8) . .
Cl10 Ga3 Cl12 114.00(10) . .
Cl10 Ga3 Cl8 113.69(9) . .
Cl12 Ga3 Cl8 102.29(9) . .
Cl10 Ga3 Cl1 107.70(9) . .
Cl12 Ga3 Cl1 109.47(10) . .
Cl8 Ga3 Cl1 109.58(10) . .
Ga3 Cl1 Ba2 95.70(7) . .
Ga1 Cl2 Ba1 97.52(7) . .
Ga2 Cl3 Ba2 94.62(7) . 1_565
Ga1 Cl4 Ba2 94.13(7) . 3_455
Ga1 Cl5 Ba2 94.91(7) . 3_455
Ga2 Cl6 Ba1 96.40(7) . .
Ga2 Cl7 Ba2 93.74(8) . 1_565
Ga3 Cl8 Ba1 96.79(8) . .
Ga1 Cl9 Ba1 96.29(7) . .
Ga3 Cl10 Ba2 93.97(8) . .
Ga2 Cl11 Ba1 97.27(7) . .
Ga3 Cl12 Ba1 96.40(8) . .
C3 C1 C5 117.0(9) . .
C3 C1 Ba1 77.4(5) . .
C5 C1 Ba1 79.0(5) . .
C6 C2 C4 121.6(9) . .
C6 C2 Ba1 77.1(5) . .
C4 C2 Ba1 78.9(5) . .
C1 C3 C6 123.4(9) . .
C1 C3 Ba1 79.0(5) . .
C6 C3 Ba1 77.4(5) . .
C5 C4 C2 118.6(9) . .
C5 C4 Ba1 78.8(5) . .
C2 C4 Ba1 77.3(5) . .
C4 C5 C1 121.7(8) . .
C4 C5 Ba1 77.5(5) . .
C1 C5 Ba1 76.9(5) . .
C2 C6 C3 117.6(8) . .
C2 C6 Ba1 78.9(5) . .
C3 C6 Ba1 78.4(5) . .
C11 C7 C9 119.7(10) . .
C11 C7 Ba1 78.5(5) . 7_556
C9 C7 Ba1 77.6(5) . 7_556
C12 C8 C10 119.0(11) . .
C12 C8 Ba1 79.3(7) . 7_556
C10 C8 Ba1 77.0(6) . 7_556
C10 C9 C7 119.6(11) . .
C10 C9 Ba1 78.2(6) . 7_556
C7 C9 Ba1 78.1(5) . 7_556
C9 C10 C8 120.9(11) . .
C9 C10 Ba1 77.8(6) . 7_556
C8 C10 Ba1 78.7(6) . 7_556
C7 C11 C12 120.2(11) . .
C7 C11 Ba1 77.4(6) . 7_556
C12 C11 Ba1 79.4(6) . 7_556
C8 C12 C11 120.5(11) . .
C8 C12 Ba1 77.0(6) . 7_556
C11 C12 Ba1 76.7(7) . 7_556
C3 C1 H1 121.7 . .
C5 C1 H1 121.3 . .
Ba1 C1 H1 113.6 . .
C6 C2 H2 119.0 . .
C4 C2 H2 119.4 . .
Ba1 C2 H2 115.5 . .
C1 C3 H3 118.2 . .
C6 C3 H3 118.5 . .
Ba1 C3 H3 115.2 . .
C5 C4 H4 120.8 . .
C2 C4 H4 120.6 . .
Ba1 C4 H4 113.7 . .
C4 C5 H5 119.2 . .
C1 C5 H5 119.0 . .
Ba1 C5 H5 117.6 . .
C2 C6 H6 121.2 . .
C3 C6 H6 121.2 . .
Ba1 C6 H6 111.5 . .
C11 C7 H7 120.6 . .
C9 C7 H7 119.7 . .
Ba1 C7 H7 113.9 7_556 .
C12 C8 H8 120.8 . .
C10 C8 H8 120.2 . .
Ba1 C8 H8 115.3 7_556 .
C10 C9 H9 120.4 . .
C7 C9 H9 119.9 . .
Ba1 C9 H9 115.1 7_556 .
C9 C10 H10 119.2 . .
C8 C10 H10 119.9 . .
Ba1 C10 H10 114.1 7_556 .
C7 C11 H11 119.6 . .
C12 C11 H11 120.2 . .
Ba1 C11 H11 114.7 7_556 .
C8 C12 H12 119.4 . .
C11 C12 H12 120.0 . .
Ba1 C12 H12 114.7 7_556 .

loop_
_geom_bond_atom_site_label_1
_geom_bond_atom_site_label_2
_geom_bond_distance
_geom_bond_site_symmetry_2
Ba2 Cl1 3.321(2) .
Ba2 Cl1 3.321(2) 2_655
Ba2 Cl5 3.3688(19) 3_545
Ba2 Cl5 3.3689(19) 4_545
Ba2 Cl3 3.401(2) 1_545
Ba2 Cl3 3.401(2) 2_645
Ba2 Cl4 3.402(2) 4_545
Ba2 Cl4 3.403(2) 3_545
Ba2 Cl10 3.403(2) .
Ba2 Cl10 3.403(2) 2_655
Ba2 Cl7 3.440(2) 1_545
Ba2 Cl7 3.440(2) 2_645
Ba1 C9 3.277(9) 7_556
Ba1 C10 3.283(10) 7_556
Ba1 C7 3.284(9) 7_556
Ba1 C6 3.294(9) .
Ba1 C11 3.298(10) 7_556
Ba1 Cl11 3.302(2) .
Ba1 C8 3.303(10) 7_556
Ba1 C3 3.307(8) .
Ba1 C2 3.317(9) .
Ba1 Cl2 3.324(2) .
Ba1 C1 3.326(8) .
Ba1 C12 3.331(11) 7_556
Ga1 Cl4 2.158(2) .
Ga1 Cl5 2.167(2) .
Ga1 Cl2 2.175(2) .
Ga1 Cl9 2.178(2) .
Ga2 Cl7 2.157(2) .
Ga2 Cl3 2.168(2) .
Ga2 Cl6 2.178(2) .
Ga2 Cl11 2.181(2) .
Ga3 Cl10 2.150(2) .
Ga3 Cl12 2.177(2) .
Ga3 Cl8 2.177(2) .
Ga3 Cl1 2.179(2) .
Cl3 Ba2 3.401(2) 1_565
Cl4 Ba2 3.403(2) 3_455
Cl5 Ba2 3.3689(19) 3_455
Cl7 Ba2 3.440(2) 1_565
C1 C3 1.356(12) .
C1 C5 1.398(13) .
C2 C6 1.374(13) .
C2 C4 1.376(12) .
C3 C6 1.384(13) .
C4 C5 1.374(13) .
C7 C11 1.372(16) .
C7 C9 1.381(15) .
C7 Ba1 3.284(9) 7_556
C8 C12 1.367(17) .
C8 C10 1.384(16) .
C8 Ba1 3.303(10) 7_556
C9 C10 1.366(15) .
C9 Ba1 3.277(9) 7_556
C10 Ba1 3.283(10) 7_556
C11 C12 1.375(17) .
C11 Ba1 3.298(10) 7_556
C12 Ba1 3.331(11) 7_556
C1 H1 0.9302 .
C2 H2 0.9301 .
C3 H3 0.9300 .
C4 H4 0.9300 .
C5 H5 0.9300 .
C6 H6 0.9299 .
C7 H7 0.9301 .
C8 H8 0.9301 .
C9 H9 0.9300 .
C10 H10 0.9300 .
C11 H11 0.9299 .
C12 H12 0.9300 .
